data_2244027
loop_
_publ_author_name
'Luz, Eduardo Q.'
'Santana, Francielli S.'
'Silverio, Gabriel L.'
'Tullio, Suelen C. M. C.'
'Iodice, Bianca'
'Prola, Lizi\^e D. T.'
'Barbosa, Ronilson V.'
'Rampon, Daniel S.'

_publ_section_title
;
 Crystal structures of
 3-halo-2-organochalcogenylbenzo[<i>b</i>]chalcogenophenes
;
_journal_issue 3
_journal_name_full 'Acta Crystallographica Section E'
_journal_page_first
;
;
_journal_paper_doi 10.1107/S2056989022000962
_journal_volume 78
_journal_year 2022
_chemical_formula_iupac 'C14 H9 Br Se2'
_chemical_formula_moiety 'C14 H9 Br Se2'
_chemical_formula_structural C14H9BrSe2
_chemical_formula_sum 'C14 H9 Br Se2'
_chemical_formula_weight 415.04
_chemical_name_systematic
;
3-Bromo-2-(phenylselanyl)benzo[<i>b</i>]selenophene
;
_space_group_crystal_system monoclinic
_space_group_IT_number 14
_space_group_name_Hall '-P 2ybc'
_space_group_name_H-M_alt 'P 1 21/c 1'
_atom_sites_solution_hydrogens geom
_atom_sites_solution_primary direct
_atom_sites_solution_secondary difmap
_audit_creation_method SHELXL-2018/3
_cell_angle_alpha 90
_cell_angle_beta 96.398(3)
_cell_angle_gamma 90
_cell_formula_units_Z 4
_cell_length_a 12.3864(11)
_cell_length_b 13.6816(11)
_cell_length_c 8.0982(6)
_cell_measurement_reflns_used 9947
_cell_measurement_temperature 297(2)
_cell_measurement_theta_max 27.07
_cell_measurement_theta_min 2.94
_cell_volume 1363.82(19)
_computing_cell_refinement
;
SAINT (Bruker, 2002)
;
_computing_data_collection
;
APEX3 (Bruker, 2015)
;
_computing_data_reduction
;
SAINT (Bruker, 2002)
;
_computing_molecular_graphics
;
DIAMOND (Brandenburg & Putz, 2006)
;
_computing_publication_material
;
SHELXL97 (Sheldrick, 2008) and WINGX (Farrugia, 2012)
;
_computing_structure_refinement
;
<i>SHELXL2018/3</i> (Sheldrick, 2015b)
;
_computing_structure_solution
;
SHELXT (Sheldrick, 2015a)
;
_diffrn_ambient_temperature 297(2)
_diffrn_detector_area_resol_mean 10.4167
_diffrn_measured_fraction_theta_full 0.997
_diffrn_measured_fraction_theta_max 0.998
_diffrn_measurement_device_type 'Bruker D8 Venture/Photon 100 CMOS'
_diffrn_measurement_method '\f and \w scans'
_diffrn_radiation_monochromator graphite
_diffrn_radiation_type MoK\a
_diffrn_radiation_wavelength 0.71073
_diffrn_reflns_av_R_equivalents 0.0596
_diffrn_reflns_av_unetI/netI 0.0215
_diffrn_reflns_limit_h_max 15
_diffrn_reflns_limit_h_min -15
_diffrn_reflns_limit_k_max 17
_diffrn_reflns_limit_k_min -17
_diffrn_reflns_limit_l_max 10
_diffrn_reflns_limit_l_min -10
_diffrn_reflns_number 43875
_diffrn_reflns_theta_full 25.242
_diffrn_reflns_theta_max 26.998
_diffrn_reflns_theta_min 2.978
_diffrn_source 'fine-focus sealed tube'
_exptl_absorpt_coefficient_mu 8.326
_exptl_absorpt_correction_T_max 0.7455
_exptl_absorpt_correction_T_min 0.5431
_exptl_absorpt_correction_type multi-scan
_exptl_absorpt_process_details
;
(SADABS; Krause <i>et al.</i>,  2015)
;
_exptl_crystal_colour colourless
_exptl_crystal_density_diffrn 2.021
_exptl_crystal_description parallelepiped
_exptl_crystal_F_000 784
_exptl_crystal_size_max 0.174
_exptl_crystal_size_mid 0.171
_exptl_crystal_size_min 0.116
_refine_diff_density_max 0.926
_refine_diff_density_min -0.898
_refine_ls_extinction_method none
_refine_ls_goodness_of_fit_ref 1.031
_refine_ls_hydrogen_treatment constr
_refine_ls_matrix_type full
_refine_ls_number_parameters 154
_refine_ls_number_reflns 2976
_refine_ls_number_restraints 0
_refine_ls_restrained_S_all 1.031
_refine_ls_R_factor_all 0.0568
_refine_ls_R_factor_gt 0.0345
_refine_ls_shift/su_max 0.001
_refine_ls_shift/su_mean 0.000
_refine_ls_structure_factor_coef Fsqd
_refine_ls_weighting_details 'w=1/[\s^2^(Fo^2^)+(0.0201P)^2^+2.3843P] where P=(Fo^2^+2Fc^2^)/3'
_refine_ls_weighting_scheme calc
_refine_ls_wR_factor_gt 0.0630
_refine_ls_wR_factor_ref 0.0689
_reflns_number_gt 2208
_reflns_number_total 2976
_reflns_threshold_expression 'I > 2\s(I)'
_cod_data_source_file jy2015sup1.cif
_cod_data_source_block 3
_cod_original_sg_symbol_H-M 'P 21/c'
_cod_database_code 2244027
_shelx_space_group_comment
;
The symmetry employed for this shelxl refinement is uniquely defined
by the following loop, which should always be used as a source of
symmetry information in preference to the above space-group names.
They are only intended as comments.
;

loop_
_space_group_symop_operation_xyz
'x, y, z'
'-x, y+1/2, -z+1/2'
'-x, -y, -z'
'x, -y-1/2, z-1/2'

loop_
_atom_site_type_symbol
_atom_site_label
_atom_site_fract_x
_atom_site_fract_y
_atom_site_fract_z
_atom_site_U_iso_or_equiv
_atom_site_adp_type
_atom_site_calc_flag
_atom_site_occupancy
_atom_site_disorder_assembly
_atom_site_disorder_group
Br Br1 0.27259(4) 0.68913(3) -0.08792(6) 0.06404(14) Uani d 1 . .
C C2 0.2358(3) 0.5151(2) 0.0834(5) 0.0433(8) Uani d 1 . .
C C3 0.2903(3) 0.5551(3) -0.0323(5) 0.0451(8) Uani d 1 . .
C C4 0.3618(3) 0.4929(3) -0.1127(4) 0.0465(9) Uani d 1 . .
C C5 0.4294(3) 0.5160(4) -0.2330(5) 0.0632(12) Uani d 1 . .
H H5 0.431618 0.579335 -0.274038 0.076 Uiso calc 1 . .
C C6 0.4933(4) 0.4437(5) -0.2911(5) 0.0795(16) Uani d 1 . .
H H6 0.540102 0.459228 -0.369395 0.095 Uiso calc 1 . .
C C7 0.4887(4) 0.3486(5) -0.2344(6) 0.0819(16) Uani d 1 . .
H H7 0.531156 0.300749 -0.277171 0.098 Uiso calc 1 . .
C C8 0.4225(4) 0.3237(4) -0.1160(6) 0.0700(13) Uani d 1 . .
H H8 0.419621 0.259777 -0.077799 0.084 Uiso calc 1 . .
C C9 0.3605(3) 0.3961(3) -0.0552(5) 0.0496(9) Uani d 1 . .
Se Se1 0.26699(4) 0.38117(3) 0.11070(6) 0.05761(13) Uani d 1 . .
Se Se10 0.13853(4) 0.58065(3) 0.21047(6) 0.06282(15) Uani d 1 . .
C C11 0.1055(3) 0.4715(2) 0.3458(4) 0.0422(8) Uani d 1 . .
C C12 0.1734(4) 0.4475(3) 0.4854(5) 0.0616(11) Uani d 1 . .
H H12 0.236377 0.483315 0.515093 0.074 Uiso calc 1 . .
C C13 0.1472(5) 0.3698(4) 0.5807(6) 0.0723(14) Uani d 1 . .
H H13 0.193489 0.352550 0.674522 0.087 Uiso calc 1 . .
C C14 0.0552(4) 0.3181(3) 0.5402(6) 0.0653(13) Uani d 1 . .
H H14 0.038533 0.265737 0.606089 0.078 Uiso calc 1 . .
C C15 -0.0132(4) 0.3424(3) 0.4031(6) 0.0611(11) Uani d 1 . .
H H15 -0.076485 0.306615 0.375672 0.073 Uiso calc 1 . .
C C16 0.0109(3) 0.4202(3) 0.3041(5) 0.0475(9) Uani d 1 . .
H H16 -0.036003 0.437373 0.210910 0.057 Uiso calc 1 . .

loop_
_atom_site_aniso_label
_atom_site_aniso_U_11
_atom_site_aniso_U_22
_atom_site_aniso_U_33
_atom_site_aniso_U_12
_atom_site_aniso_U_13
_atom_site_aniso_U_23
Br1 0.0617(3) 0.0504(2) 0.0805(3) -0.0051(2) 0.0103(2) 0.0238(2)
C2 0.043(2) 0.0332(17) 0.054(2) -0.0027(15) 0.0087(17) -0.0002(15)
C3 0.043(2) 0.0412(19) 0.051(2) -0.0057(16) 0.0034(17) 0.0038(16)
C4 0.036(2) 0.063(2) 0.0385(19) -0.0047(18) -0.0016(16) -0.0023(17)
C5 0.045(2) 0.098(4) 0.045(2) -0.002(2) -0.0015(19) 0.001(2)
C6 0.052(3) 0.145(5) 0.042(2) 0.007(3) 0.008(2) -0.008(3)
C7 0.070(3) 0.117(5) 0.057(3) 0.027(3) 0.001(3) -0.026(3)
C8 0.070(3) 0.075(3) 0.063(3) 0.016(2) -0.001(2) -0.021(2)
C9 0.045(2) 0.057(2) 0.046(2) 0.0023(18) 0.0009(17) -0.0117(18)
Se1 0.0678(3) 0.0342(2) 0.0741(3) 0.00042(18) 0.0227(2) 0.00167(18)
Se10 0.0762(3) 0.0350(2) 0.0840(3) 0.00590(19) 0.0385(3) 0.00663(19)
C11 0.046(2) 0.0352(18) 0.048(2) 0.0015(16) 0.0148(17) -0.0002(15)
C12 0.051(3) 0.061(3) 0.070(3) 0.000(2) -0.008(2) -0.002(2)
C13 0.089(4) 0.066(3) 0.058(3) 0.023(3) -0.009(3) 0.012(2)
C14 0.095(4) 0.045(2) 0.060(3) 0.017(2) 0.030(3) 0.015(2)
C15 0.063(3) 0.049(2) 0.075(3) -0.012(2) 0.024(2) -0.006(2)
C16 0.046(2) 0.051(2) 0.045(2) -0.0014(18) 0.0037(17) -0.0043(17)

loop_
_atom_type_symbol
_atom_type_description
_atom_type_scat_dispersion_real
_atom_type_scat_dispersion_imag
_atom_type_scat_source
C C 0.0033 0.0016 'International Tables Vol C Tables 4.2.6.8 and 6.1.1.4'
H H 0.0000 0.0000 'International Tables Vol C Tables 4.2.6.8 and 6.1.1.4'
Se Se -0.0929 2.2259 'International Tables Vol C Tables 4.2.6.8 and 6.1.1.4'
Br Br -0.2901 2.4595 'International Tables Vol C Tables 4.2.6.8 and 6.1.1.4'

loop_
_geom_angle_atom_site_label_1
_geom_angle_atom_site_label_2
_geom_angle_atom_site_label_3
_geom_angle_site_symmetry_1
_geom_angle_site_symmetry_3
_geom_angle
_geom_angle_publ_flag
C3 C2 Se1 . . 111.6(3) ?
C3 C2 Se10 . . 126.2(3) ?
Se1 C2 Se10 . . 122.15(18) ?
C2 C3 C4 . . 117.5(3) ?
C2 C3 Br1 . . 120.7(3) ?
C4 C3 Br1 . . 121.8(3) ?
C5 C4 C9 . . 118.4(4) ?
C5 C4 C3 . . 129.3(4) ?
C9 C4 C3 . . 112.3(3) ?
C6 C5 C4 . . 119.3(5) ?
C6 C5 H5 . . 120.3 ?
C4 C5 H5 . . 120.3 ?
C5 C6 C7 . . 120.9(5) ?
C5 C6 H6 . . 119.5 ?
C7 C6 H6 . . 119.5 ?
C8 C7 C6 . . 121.0(5) ?
C8 C7 H7 . . 119.5 ?
C6 C7 H7 . . 119.5 ?
C7 C8 C9 . . 118.1(5) ?
C7 C8 H8 . . 120.9 ?
C9 C8 H8 . . 120.9 ?
C8 C9 C4 . . 122.2(4) ?
C8 C9 Se1 . . 126.1(4) ?
C4 C9 Se1 . . 111.7(3) ?
C9 Se1 C2 . . 86.85(16) ?
C2 Se10 C11 . . 97.51(14) ?
C12 C11 C16 . . 120.5(4) ?
C12 C11 Se10 . . 120.4(3) ?
C16 C11 Se10 . . 119.1(3) ?
C11 C12 C13 . . 119.2(4) ?
C11 C12 H12 . . 120.4 ?
C13 C12 H12 . . 120.4 ?
C14 C13 C12 . . 121.0(4) ?
C14 C13 H13 . . 119.5 ?
C12 C13 H13 . . 119.5 ?
C13 C14 C15 . . 120.1(4) ?
C13 C14 H14 . . 119.9 ?
C15 C14 H14 . . 119.9 ?
C14 C15 C16 . . 120.4(4) ?
C14 C15 H15 . . 119.8 ?
C16 C15 H15 . . 119.8 ?
C11 C16 C15 . . 118.9(4) ?
C11 C16 H16 . . 120.5 ?
C15 C16 H16 . . 120.5 ?

loop_
_geom_bond_atom_site_label_1
_geom_bond_atom_site_label_2
_geom_bond_site_symmetry_2
_geom_bond_distance
_geom_bond_publ_flag
Br1 C3 . 1.895(4) ?
C2 C3 . 1.333(5) ?
C2 Se1 . 1.881(3) ?
C2 Se10 . 1.894(3) ?
C3 C4 . 1.435(5) ?
C4 C5 . 1.391(5) ?
C4 C9 . 1.404(6) ?
C5 C6 . 1.381(7) ?
C5 H5 . 0.9300 ?
C6 C7 . 1.383(8) ?
C6 H6 . 0.9300 ?
C7 C8 . 1.372(7) ?
C7 H7 . 0.9300 ?
C8 C9 . 1.378(6) ?
C8 H8 . 0.9300 ?
C9 Se1 . 1.881(4) ?
Se10 C11 . 1.923(3) ?
C11 C12 . 1.372(5) ?
C11 C16 . 1.375(5) ?
C12 C13 . 1.374(6) ?
C12 H12 . 0.9300 ?
C13 C14 . 1.350(7) ?
C13 H13 . 0.9300 ?
C14 C15 . 1.361(6) ?
C14 H14 . 0.9300 ?
C15 C16 . 1.385(5) ?
C15 H15 . 0.9300 ?
C16 H16 . 0.9300 ?

loop_
_geom_torsion_atom_site_label_1
_geom_torsion_atom_site_label_2
_geom_torsion_atom_site_label_3
_geom_torsion_atom_site_label_4
_geom_torsion_site_symmetry_1
_geom_torsion_site_symmetry_2
_geom_torsion_site_symmetry_3
_geom_torsion_site_symmetry_4
_geom_torsion
_geom_torsion_publ_flag
Se1 C2 C3 C4 . . . . -0.7(5) ?
Se10 C2 C3 C4 . . . . 178.9(3) ?
Se1 C2 C3 Br1 . . . . 179.03(19) ?
Se10 C2 C3 Br1 . . . . -1.4(5) ?
C2 C3 C4 C5 . . . . -178.2(4) ?
Br1 C3 C4 C5 . . . . 2.1(6) ?
C2 C3 C4 C9 . . . . 1.1(5) ?
Br1 C3 C4 C9 . . . . -178.6(3) ?
C9 C4 C5 C6 . . . . -0.4(6) ?
C3 C4 C5 C6 . . . . 178.8(4) ?
C4 C5 C6 C7 . . . . 1.7(7) ?
C5 C6 C7 C8 . . . . -1.6(8) ?
C6 C7 C8 C9 . . . . 0.1(7) ?
C7 C8 C9 C4 . . . . 1.2(6) ?
C7 C8 C9 Se1 . . . . -178.2(3) ?
C5 C4 C9 C8 . . . . -1.0(6) ?
C3 C4 C9 C8 . . . . 179.6(4) ?
C5 C4 C9 Se1 . . . . 178.4(3) ?
C3 C4 C9 Se1 . . . . -0.9(4) ?
C8 C9 Se1 C2 . . . . 179.9(4) ?
C4 C9 Se1 C2 . . . . 0.5(3) ?
C3 C2 Se1 C9 . . . . 0.1(3) ?
Se10 C2 Se1 C9 . . . . -179.5(2) ?
C3 C2 Se10 C11 . . . . -177.6(4) ?
Se1 C2 Se10 C11 . . . . 1.9(3) ?
C16 C11 C12 C13 . . . . 1.7(6) ?
Se10 C11 C12 C13 . . . . 179.3(3) ?
C11 C12 C13 C14 . . . . -1.0(7) ?
C12 C13 C14 C15 . . . . 0.1(7) ?
C13 C14 C15 C16 . . . . 0.0(7) ?
C12 C11 C16 C15 . . . . -1.5(6) ?
Se10 C11 C16 C15 . . . . -179.2(3) ?
C14 C15 C16 C11 . . . . 0.7(6) ?

_cod_database_fobs_code 2244027
